data_1527898
loop_
_publ_author_name
'Olofsson, O.'
'Gullman, J.'

_publ_section_title
;
 The crystal structure of Tl P5
;
_journal_name_full 'Acta Chemica Scandinavica (1-27,1973-42,1988)'
_journal_page_first 1327
_journal_page_last 1337
_journal_volume 25
_journal_year 1971
_chemical_formula_sum 'P5 Tl'
_chemical_name_systematic 'Tl P5'
_space_group_IT_number 26
_symmetry_space_group_name_Hall 'P 2c -2'
_symmetry_space_group_name_H-M 'P m c 21'
_cell_angle_alpha 90
_cell_angle_beta 90
_cell_angle_gamma 90
_cell_formula_units_Z 4
_cell_length_a 6.465
_cell_length_b 6.9249
_cell_length_c 12.118
_cell_volume 542.517
_citation_journal_id_ASTM ACSAA4
_cod_data_source_file Olofsson_ACSAA4_1971_1187.cif
_cod_data_source_block P5Tl1
_cod_original_cell_volume 542.5165
_cod_original_formula_sum 'P5 Tl1'
_cod_database_code 1527898

loop_
_symmetry_equiv_pos_as_xyz
x,y,z
-x,-y,z+1/2
-x,y,z
x,-y,z+1/2

loop_
_atom_site_label
_atom_site_type_symbol
_atom_site_fract_x
_atom_site_fract_y
_atom_site_fract_z
_atom_site_occupancy
_atom_site_U_iso_or_equiv
P8 P 0.5 0.6452 -0.4562 1 0.0
P4 P 0 0.8286 -0.146 1 0.0
P3 P 0 0.6146 -0.2722 1 0.0
P7 P 0.5 0.612 -0.2818 1 0.0
P6 P 0.5 0.3372 -0.4911 1 0.0
P5 P 0 0.6565 0.0087 1 0.0
Tl1 Tl+1 0 0.2214 0 1 0.0
P2 P 0.251 0.4037 -0.2382 1 0.0
P1 P 0.2511 0.2146 -0.3871 1 0.0
Tl2 Tl+1 0.5 -0.0141 -0.1591 1 0.0
